data_2100222
loop_
_publ_author_name
'Edwards, David J.'
'Pritchard, Robin G.'
'Wallace, Timothy W.'

_publ_section_title
;
 Fine-tuning of biaryl dihedral angles: structural characterization of
 five homologous three-atom bridged biphenyls by X-ray crystallography
;
_journal_issue 3
_journal_name_full 'Acta Crystallographica Section B'
_journal_page_first 335
_journal_page_last 345
_journal_paper_doi 10.1107/S0108768105006713
_journal_volume 61
_journal_year 2005
_chemical_formula_moiety 'C20 H24 O7'
_chemical_formula_sum 'C20 H24 O7'
_chemical_formula_weight 376.39
_chemical_name_systematic
;
5,7-dihydro-1,2,3,9,10,11-hexamethoxydibenzo[c,e]oxepine
;
_space_group_IT_number 15
_symmetry_cell_setting monoclinic
_symmetry_space_group_name_Hall '-C 2yc'
_symmetry_space_group_name_H-M 'C 1 2/c 1'
_atom_sites_solution_hydrogens geom
_atom_sites_solution_primary direct
_atom_sites_solution_secondary difmap
_audit_conform_dict_name cif_core.dic
_audit_conform_dict_version 2.2
_audit_creation_method 'WinGX routine CIF_UPDATE'
_cell_angle_alpha 90
_cell_angle_beta 109.607(2)
_cell_angle_gamma 90
_cell_formula_units_Z 4
_cell_length_a 15.3519(4)
_cell_length_b 10.4044(3)
_cell_length_c 11.8506(4)
_cell_measurement_reflns_used 5472
_cell_measurement_temperature 150(2)
_cell_measurement_theta_max 27.485
_cell_measurement_theta_min 0.998
_cell_volume 1783.11(9)
_computing_cell_refinement 'HKL Scalepack (Otwinowski & Minor 1997)'
_computing_data_collection 'Collect (Nonius BV, 1997-2000)'
_computing_data_reduction 'HKL Denzo and Scalepack (Otwinowski & Minor 1997)'
_computing_molecular_graphics 'Ortep-3 for Windows (Farrugia, 1997)'
_computing_publication_material 'WinGX publication routines (Farrugia, 1999)'
_computing_structure_refinement 'SHELXL-97 (Sheldrick, 1997)'
_computing_structure_solution 'SHELXS-97 (Sheldrick, 1997)'
_diffrn_ambient_temperature 150(2)
_diffrn_measured_fraction_theta_full 0.994
_diffrn_measured_fraction_theta_max 0.994
_diffrn_measurement_device '95mm CCD camera on \k-goniostat'
_diffrn_measurement_device_type KappaCCD
_diffrn_measurement_method 'CCD rotation images, thick slices'
_diffrn_radiation_monochromator graphite
_diffrn_radiation_type MoK\a
_diffrn_radiation_wavelength 0.71073
_diffrn_reflns_av_R_equivalents 0.0628
_diffrn_reflns_limit_h_max 19
_diffrn_reflns_limit_h_min -16
_diffrn_reflns_limit_k_max 13
_diffrn_reflns_limit_k_min -13
_diffrn_reflns_limit_l_max 15
_diffrn_reflns_limit_l_min -15
_diffrn_reflns_number 9423
_diffrn_reflns_reduction_process
;
 Scaled and merged with SORTAV
 R.H. Blessing, (1987) Cryst. Rev. 1, 3-58
 R.H. Blessing, (1989) J. Appl. Cryst. 22, 396-397
;
_diffrn_reflns_theta_full 27.52
_diffrn_reflns_theta_max 27.52
_diffrn_reflns_theta_min 2.82
_exptl_absorpt_coefficient_mu 0.106
_exptl_absorpt_correction_T_max 1.014
_exptl_absorpt_correction_T_min 0.992
_exptl_absorpt_correction_type multi-scan
_exptl_absorpt_process_details
;
 R.H. Blessing, Acta Cryst. (1995), A51, 33-38
;
_exptl_crystal_colour colourless
_exptl_crystal_density_diffrn 1.402
_exptl_crystal_density_method 'not measured'
_exptl_crystal_description plate
_exptl_crystal_F_000 800
_exptl_crystal_size_max 0.2
_exptl_crystal_size_mid 0.2
_exptl_crystal_size_min 0.1
_refine_diff_density_max 0.286
_refine_diff_density_min -0.227
_refine_ls_extinction_coef 0.013(3)
_refine_ls_extinction_expression Fc^*^=kFc[1+0.001xFc^2^\l^3^/sin(2\q)]^-1/4^
_refine_ls_extinction_method SHELXL
_refine_ls_goodness_of_fit_ref 1.085
_refine_ls_hydrogen_treatment mixed
_refine_ls_matrix_type full
_refine_ls_number_parameters 172
_refine_ls_number_reflns 2043
_refine_ls_number_restraints 0
_refine_ls_restrained_S_all 1.085
_refine_ls_R_factor_all 0.0637
_refine_ls_R_factor_gt 0.0437
_refine_ls_shift/su_max 0.012
_refine_ls_shift/su_mean 0.001
_refine_ls_structure_factor_coef Fsqd
_refine_ls_weighting_details 'calc w=1/[\s^2^(Fo^2^)+(0.0729P)^2^+0.0661P] where P=(Fo^2^+2Fc^2^)/3'
_refine_ls_weighting_scheme calc
_refine_ls_wR_factor_gt 0.1142
_refine_ls_wR_factor_ref 0.125
_reflns_number_gt 1501
_reflns_number_total 2043
_reflns_threshold_expression >2sigma(I)
_cod_data_source_file sx5028.cif
_cod_data_source_block oxepine
_cod_original_sg_symbol_H-M 'C 2/c'
_cod_database_code 2100222

loop_
_symmetry_equiv_pos_as_xyz
'x, y, z'
'-x, y, -z+1/2'
'x+1/2, y+1/2, z'
'-x+1/2, y+1/2, -z+1/2'
'-x, -y, -z'
'x, -y, z-1/2'
'-x+1/2, -y+1/2, -z'
'x+1/2, -y+1/2, z-1/2'

loop_
_atom_site_label
_atom_site_fract_x
_atom_site_fract_y
_atom_site_fract_z
_atom_site_U_iso_or_equiv
_atom_site_adp_type
_atom_site_calc_flag
_atom_site_refinement_flags
_atom_site_occupancy
_atom_site_disorder_assembly
_atom_site_disorder_group
_atom_site_type_symbol
C1 0.60555(10) 0.54245(12) 0.33594(11) 0.0206(3) Uani d . 1 . . C
C2 0.70119(10) 0.54458(12) 0.36558(11) 0.0218(4) Uani d . 1 . . C
C3 0.74416(10) 0.64879(13) 0.32986(12) 0.0231(3) Uani d . 1 . . C
C4 0.69164(10) 0.75234(13) 0.27117(12) 0.0238(4) Uani d . 1 . . C
C4A 0.59581(10) 0.74971(13) 0.24088(12) 0.0223(4) Uani d . 1 . . C
C5 0.53841(11) 0.86214(14) 0.17609(13) 0.0251(4) Uani d . 1 . . C
C11B 0.55105(10) 0.64278(13) 0.26840(11) 0.0209(3) Uani d . 1 . . C
C12 0.59447(13) 0.40214(17) 0.49088(13) 0.0299(4) Uani d . 1 . . C
C13 0.82017(13) 0.46454(18) 0.53795(14) 0.0349(4) Uani d . 1 . . C
C14 0.88365(12) 0.73873(17) 0.31678(18) 0.0355(4) Uani d . 1 . . C
O1 0.56046(7) 0.44207(9) 0.36779(8) 0.0244(3) Uani d . 1 . . O
O2 0.75238(7) 0.43965(8) 0.42204(9) 0.0255(3) Uani d . 1 . . O
O3 0.83726(7) 0.63638(9) 0.35454(9) 0.0298(3) Uani d . 1 . . O
O6 0.5 0.93726(12) 0.25 0.0262(4) Uani d S 1 . . O
H4 0.7190(11) 0.8232(16) 0.2455(14) 0.026(4) Uiso d . 1 . . H
H5A 0.5747(11) 0.9227(16) 0.1488(14) 0.027(4) Uiso d . 1 . . H
H5B 0.4883(11) 0.8307(14) 0.1045(13) 0.018(3) Uiso d . 1 . . H
H12A 0.6399(14) 0.3340(18) 0.5043(15) 0.041(5) Uiso d . 1 . . H
H12B 0.6205(13) 0.4753(18) 0.5448(17) 0.045(5) Uiso d . 1 . . H
H12C 0.5432(13) 0.3687(16) 0.5087(15) 0.036(5) Uiso d . 1 . . H
H13A 0.8330(17) 0.558(3) 0.554(2) 0.084(8) Uiso d . 1 . . H
H13B 0.869(2) 0.416(3) 0.548(3) 0.113(11) Uiso d . 1 . . H
H13C 0.7937(16) 0.451(2) 0.604(2) 0.069(7) Uiso d . 1 . . H
H14A 0.8520(12) 0.7605(16) 0.2259(16) 0.035(5) Uiso d . 1 . . H
H14B 0.8857(13) 0.815(2) 0.3615(17) 0.044(5) Uiso d . 1 . . H
H14C 0.9483(13) 0.7045(18) 0.3358(14) 0.039(5) Uiso d . 1 . . H

loop_
_atom_site_aniso_label
_atom_site_aniso_U_11
_atom_site_aniso_U_22
_atom_site_aniso_U_33
_atom_site_aniso_U_12
_atom_site_aniso_U_13
_atom_site_aniso_U_23
C1 0.0243(8) 0.0194(7) 0.0180(6) -0.0022(5) 0.0070(6) -0.0018(5)
C2 0.0252(8) 0.0199(7) 0.0194(7) 0.0024(6) 0.0063(6) -0.0020(5)
C3 0.0199(8) 0.0258(7) 0.0242(7) -0.0004(6) 0.0083(6) -0.0036(6)
C4 0.0270(8) 0.0219(7) 0.0233(7) -0.0024(6) 0.0095(6) 0.0000(6)
C4A 0.0248(8) 0.0225(7) 0.0193(7) -0.0003(6) 0.0072(6) -0.0009(5)
C5 0.0256(9) 0.0240(7) 0.0256(7) -0.0001(6) 0.0085(6) 0.0016(6)
C11B 0.0234(8) 0.0215(7) 0.0176(6) -0.0007(6) 0.0068(6) -0.0025(5)
C12 0.0349(10) 0.0312(8) 0.0231(8) -0.0028(8) 0.0093(7) 0.0050(7)
C13 0.0326(10) 0.0367(9) 0.0275(8) 0.0048(8) -0.0004(7) 0.0010(7)
C14 0.0252(9) 0.0301(9) 0.0524(11) -0.0046(7) 0.0147(8) -0.0015(8)
O1 0.0263(6) 0.0236(5) 0.0216(5) -0.0039(4) 0.0059(4) 0.0033(4)
O2 0.0248(6) 0.0229(5) 0.0256(5) 0.0043(4) 0.0042(4) 0.0003(4)
O3 0.0206(6) 0.0301(6) 0.0393(6) 0.0002(4) 0.0108(5) 0.0038(5)
O6 0.0284(8) 0.0189(7) 0.0321(8) 0 0.0115(6) 0

loop_
_atom_type_symbol
_atom_type_description
_atom_type_scat_dispersion_real
_atom_type_scat_dispersion_imag
_atom_type_scat_source
C C 0.0033 0.0016 'International Tables Vol C Tables 4.2.6.8 and 6.1.1.4'
H H 0 0 'International Tables Vol C Tables 4.2.6.8 and 6.1.1.4'
O O 0.0106 0.006 'International Tables Vol C Tables 4.2.6.8 and 6.1.1.4'

loop_
_geom_angle_atom_site_label_1
_geom_angle_atom_site_label_2
_geom_angle_atom_site_label_3
_geom_angle_site_symmetry_3
_geom_angle
O1 C1 C2 . 121.96(12)
O1 C1 C11B . 117.51(12)
C2 C1 C11B . 120.51(12)
O2 C2 C1 . 119.42(12)
O2 C2 C3 . 120.51(13)
C1 C2 C3 . 119.89(12)
O3 C3 C4 . 124.91(13)
O3 C3 C2 . 115.19(12)
C4 C3 C2 . 119.88(13)
C3 C4 C4A . 120.05(13)
C3 C4 H4 . 121.3(10)
C4A C4 H4 . 118.5(10)
C4 C4A C11B . 120.88(13)
C4 C4A C5 . 120.10(12)
C11B C4A C5 . 119.01(13)
O6 C5 C4A . 113.55(11)
O6 C5 H5A . 104.4(9)
C4A C5 H5A . 111.8(9)
O6 C5 H5B . 110.0(9)
C4A C5 H5B . 109.4(8)
H5A C5 H5B . 107.4(12)
C4A C11B C1 . 118.46(13)
C4A C11B C11B 2_655 119.00(10)
C1 C11B C11B 2_655 122.45(10)
O1 C12 H12A . 112.0(10)
O1 C12 H12B . 111.3(11)
H12A C12 H12B . 110.2(16)
O1 C12 H12C . 106.7(10)
H12A C12 H12C . 107.5(15)
H12B C12 H12C . 109.0(15)
O2 C13 H13A . 112.9(14)
O2 C13 H13B . 109(2)
H13A C13 H13B . 116(3)
O2 C13 H13C . 111.4(14)
H13A C13 H13C . 95.3(17)
H13B C13 H13C . 112(2)
O3 C14 H14A . 112.0(9)
O3 C14 H14B . 112.0(11)
H14A C14 H14B . 108.0(15)
O3 C14 H14C . 102.9(10)
H14A C14 H14C . 112.9(13)
H14B C14 H14C . 109.0(15)
C1 O1 C12 . 117.01(11)
C2 O2 C13 . 115.57(11)
C3 O3 C14 . 117.19(12)
C5 O6 C5 2_655 114.24(14)

loop_
_geom_bond_atom_site_label_1
_geom_bond_atom_site_label_2
_geom_bond_site_symmetry_2
_geom_bond_distance
_geom_bond_publ_flag
C1 O1 . 1.3740(16) ?
C1 C2 . 1.391(2) ?
C1 C11B . 1.4074(19) ?
C2 O2 . 1.3799(16) ?
C2 C3 . 1.406(2) ?
C3 O3 . 1.3654(18) ?
C3 C4 . 1.385(2) ?
C4 C4A . 1.393(2) ?
C4 H4 . 0.948(17) ?
C4A C11B . 1.4023(19) ?
C4A C5 . 1.5101(19) ?
C5 O6 . 1.4395(16) ?
C5 H5A . 0.966(17) ?
C5 H5B . 0.990(15) ?
C11B C11B 2_655 1.479(3) ?
C12 O1 . 1.4359(17) ?
C12 H12A . 0.97(2) ?
C12 H12B . 0.99(2) ?
C12 H12C . 0.947(19) ?
C13 O2 . 1.4414(18) ?
C13 H13A . 1.00(3) ?
C13 H13B . 0.88(3) ?
C13 H13C . 1.00(2) ?
C14 O3 . 1.4337(19) ?
C14 H14A . 1.047(17) ?
C14 H14B . 0.95(2) ?
C14 H14C . 1.006(19) ?
O6 C5 2_655 1.4395(16) ?

loop_
_geom_torsion_atom_site_label_1
_geom_torsion_atom_site_label_2
_geom_torsion_atom_site_label_3
_geom_torsion_atom_site_label_4
_geom_torsion_site_symmetry_4
_geom_torsion
O1 C1 C2 O2 . 4.15(18)
C11B C1 C2 O2 . -173.97(11)
O1 C1 C2 C3 . 179.30(12)
C11B C1 C2 C3 . 1.19(19)
O2 C2 C3 O3 . 0.43(18)
C1 C2 C3 O3 . -174.67(11)
O2 C2 C3 C4 . 178.73(12)
C1 C2 C3 C4 . 3.6(2)
O3 C3 C4 C4A . 174.07(12)
C2 C3 C4 C4A . -4.0(2)
C3 C4 C4A C11B . -0.4(2)
C3 C4 C4A C5 . -179.56(13)
C4 C4A C5 O6 . -108.00(14)
C11B C4A C5 O6 . 72.78(16)
C4 C4A C11B C1 . 5.07(19)
C5 C4A C11B C1 . -175.72(12)
C4 C4A C11B C11B 2_655 -178.37(13)
C5 C4A C11B C11B 2_655 0.8(2)
O1 C1 C11B C4A . 176.34(11)
C2 C1 C11B C4A . -5.46(19)
O1 C1 C11B C11B 2_655 -0.1(2)
C2 C1 C11B C11B 2_655 178.10(13)
C2 C1 O1 C12 . 50.03(18)
C11B C1 O1 C12 . -131.79(14)
C1 C2 O2 C13 . -120.19(14)
C3 C2 O2 C13 . 64.69(17)
C4 C3 O3 C14 . 0.1(2)
C2 C3 O3 C14 . 178.33(13)
C4A C5 O6 C5 2_655 -43.57(9)
